data_7036579
loop_
_publ_author_name
'Yao, Shuang'
'Tam, Dennis Yiu Sun'
'Cheung, Pak Shing'
'Lam, Chi-Keung'
'Guo, Pei'
'Lam, Sik Lok'
'Lee, Hung Kay'

_publ_section_title
;
 Cobalt(ii) amido complexes derived from a monodentate arylamido ligand
 featuring a highly electron-withdrawing C6F5 substituent.
;
_journal_issue 41
_journal_name_full 'Dalton transactions (Cambridge, England : 2003)'
_journal_page_first 17950
_journal_page_last 17959
_journal_paper_doi 10.1039/c5dt00796h
_journal_volume 44
_journal_year 2015
_chemical_formula_sum 'C48 H58 Cl Co F10 Li N2 O3'
_chemical_formula_weight 1002.28
_chemical_properties_physical 'Air-sensitive, Moisture-sensitive, Oxygen-sensitive'
_space_group_crystal_system triclinic
_space_group_IT_number 2
_space_group_name_Hall '-P 1'
_space_group_name_H-M_alt 'P -1'
_symmetry_space_group_name_Hall '-P 1'
_symmetry_space_group_name_H-M 'P -1'
_atom_sites_solution_hydrogens geom
_audit_creation_method SHELXL-2014/6
_audit_update_record
;
2015-06-19 deposited with the CCDC.
2015-09-18 downloaded from the CCDC.
;
_cell_angle_alpha 65.658(3)
_cell_angle_beta 87.724(3)
_cell_angle_gamma 86.802(3)
_cell_formula_units_Z 4
_cell_length_a 12.4195(19)
_cell_length_b 19.505(3)
_cell_length_c 23.260(3)
_cell_measurement_reflns_used 990
_cell_measurement_temperature 293(2)
_cell_measurement_theta_max 27.57
_cell_measurement_theta_min 2.61
_cell_volume 5124.8(13)
_computing_cell_refinement 'BRUKER SMART CCD DIFFRACTOMETER'
_computing_data_collection 'BRUKER SMART CCD DIFFRACTOMETER'
_computing_data_reduction 'BRUKER SMART CCD DIFFRACTOMETER'
_computing_molecular_graphics 'BRUKER SHELXTL'
_computing_publication_material 'BRUKER SHELXTL'
_computing_structure_refinement 'SHELXL-2014/6 (Sheldrick, 2014)'
_computing_structure_solution 'Bruker SHELXTL'
_diffrn_ambient_temperature 293(2)
_diffrn_measured_fraction_theta_full 0.994
_diffrn_measured_fraction_theta_max 0.972
_diffrn_measurement_device_type 'BRUKER SMART CCD DIFFRACTOMETER'
_diffrn_measurement_method 'PHI & OMEGA SCAN'
_diffrn_radiation_type MoK\a
_diffrn_radiation_wavelength 0.71073
_diffrn_reflns_av_R_equivalents 0.0598
_diffrn_reflns_av_unetI/netI 0.1661
_diffrn_reflns_laue_measured_fraction_full 0.994
_diffrn_reflns_laue_measured_fraction_max 0.972
_diffrn_reflns_limit_h_max 15
_diffrn_reflns_limit_h_min -16
_diffrn_reflns_limit_k_max 25
_diffrn_reflns_limit_k_min -25
_diffrn_reflns_limit_l_max 26
_diffrn_reflns_limit_l_min -30
_diffrn_reflns_number 35118
_diffrn_reflns_point_group_measured_fraction_full 0.994
_diffrn_reflns_point_group_measured_fraction_max 0.972
_diffrn_reflns_theta_full 25.242
_diffrn_reflns_theta_max 28.068
_diffrn_reflns_theta_min 0.961
_exptl_absorpt_coefficient_mu 0.463
_exptl_absorpt_correction_T_max 1.000
_exptl_absorpt_correction_T_min 0.085008
_exptl_absorpt_correction_type multi-scan
_exptl_crystal_colour blue
_exptl_crystal_density_diffrn 1.299
_exptl_crystal_density_meas 0
_exptl_crystal_description block
_exptl_crystal_F_000 2084
_exptl_crystal_size_max 0.400
_exptl_crystal_size_mid 0.400
_exptl_crystal_size_min 0.300
_refine_diff_density_max 0.464
_refine_diff_density_min -0.784
_refine_diff_density_rms 0.059
_refine_ls_extinction_method none
_refine_ls_goodness_of_fit_ref 0.947
_refine_ls_hydrogen_treatment riding
_refine_ls_matrix_type full
_refine_ls_number_parameters 1189
_refine_ls_number_reflns 24220
_refine_ls_number_restraints 39
_refine_ls_restrained_S_all 0.951
_refine_ls_R_factor_all 0.2427
_refine_ls_R_factor_gt 0.0806
_refine_ls_shift/su_max 0.006
_refine_ls_shift/su_mean 0.000
_refine_ls_structure_factor_coef Fsqd
_refine_ls_weighting_details 'w=1/[\s^2^(Fo^2^)+(0.0959P)^2^] where P=(Fo^2^+2Fc^2^)/3'
_refine_ls_weighting_scheme calc
_refine_ls_wR_factor_gt 0.1857
_refine_ls_wR_factor_ref 0.2626
_reflns_Friedel_coverage 0.000
_reflns_number_gt 7297
_reflns_number_total 24220
_reflns_threshold_expression 'I > 2\s(I)'
_cod_data_source_file c5dt00796h1.cif
_cod_data_source_block Complex_4
_cod_depositor_comments 'Adding full bibliography for 7036576--7036582.cif.'
_cod_original_cell_volume 5124.9(13)
_cod_database_code 7036579
_shelx_space_group_comment
; 
The symmetry employed for this shelxl refinement is uniquely defined 
by the following loop, which should always be used as a source of 
symmetry information in preference to the above space-group names. 
They are only intended as comments. 
;
_shelx_estimated_absorpt_t_min 0.836
_shelx_estimated_absorpt_t_max 0.874
_shelxl_version_number 2014/6

loop_
_space_group_symop_operation_xyz
'x, y, z'
'-x, -y, -z'

loop_
_atom_site_label
_atom_site_type_symbol
_atom_site_fract_x
_atom_site_fract_y
_atom_site_fract_z
_atom_site_U_iso_or_equiv
_atom_site_adp_type
_atom_site_occupancy
_atom_site_site_symmetry_order
_atom_site_calc_flag
_atom_site_refinement_flags_posn
_atom_site_refinement_flags_adp
Co1 Co 0.32761(6) 0.20239(4) 0.03763(4) 0.0559(2) Uani 1 1 d . .
Co1' Co 1.16173(7) -0.29973(5) 0.52316(4) 0.0703(3) Uani 1 1 d . .
Cl1 Cl 0.43324(13) 0.12442(9) 0.11753(8) 0.0779(5) Uani 1 1 d . .
Cl1' Cl 1.25000(16) -0.34068(11) 0.45639(9) 0.0984(6) Uani 1 1 d . .
F1 F 0.2380(3) 0.10620(17) 0.02534(16) 0.0723(9) Uani 1 1 d . .
F1' F 1.1650(3) -0.1682(2) 0.44423(19) 0.1024(12) Uani 1 1 d . .
F2 F 0.1187(3) 0.0304(2) -0.0197(2) 0.1018(13) Uani 1 1 d . .
F2' F 1.1966(5) -0.0222(3) 0.3772(3) 0.154(2) Uani 1 1 d . .
F3 F 0.1383(4) 0.0520(2) -0.1438(2) 0.1247(16) Uani 1 1 d . .
F3' F 1.3176(5) 0.0563(3) 0.4238(3) 0.170(2) Uani 1 1 d . .
F4 F 0.2774(4) 0.1555(3) -0.2205(2) 0.1244(16) Uani 1 1 d . .
F4' F 1.4002(4) -0.0172(3) 0.5418(3) 0.142(2) Uani 1 1 d . .
F5' F 1.3693(4) -0.1612(2) 0.6095(2) 0.1079(14) Uani 1 1 d . .
F5 F 0.3920(3) 0.2343(2) -0.17809(17) 0.0989(12) Uani 1 1 d . .
F6' F 1.1633(3) -0.4228(2) 0.60817(18) 0.0892(11) Uani 1 1 d . .
F6 F 0.0138(3) 0.3216(2) 0.0960(2) 0.1196(16) Uani 1 1 d . .
F7' F 1.1234(4) -0.5432(3) 0.7151(2) 0.1329(17) Uani 1 1 d . .
F7 F 0.0403(4) 0.4374(3) 0.1232(3) 0.158(2) Uani 1 1 d . .
F8 F 0.2395(5) 0.4952(3) 0.1160(3) 0.168(2) Uani 1 1 d . .
F8' F 0.9158(4) -0.5712(3) 0.7609(2) 0.155(2) Uani 1 1 d . .
F9' F 0.7536(4) -0.4732(3) 0.6956(3) 0.153(2) Uani 1 1 d . .
F9 F 0.4109(4) 0.4297(2) 0.0786(2) 0.1293(17) Uani 1 1 d . .
F10 F 0.3883(3) 0.31104(19) 0.05190(18) 0.0801(10) Uani 1 1 d . .
F10' F 0.7919(3) -0.3553(2) 0.5908(2) 0.1170(15) Uani 1 1 d . .
N1' N 1.2457(4) -0.2488(3) 0.5596(2) 0.0711(14) Uani 1 1 d . .
N1 N 0.3728(3) 0.2140(2) -0.0460(2) 0.0559(12) Uani 1 1 d . .
N2 N 0.1989(3) 0.2493(2) 0.0559(2) 0.0574(12) Uani 1 1 d . .
N2' N 1.0111(4) -0.3212(3) 0.5402(2) 0.0656(13) Uani 1 1 d . .
C1' C 1.3082(7) -0.2963(4) 0.6148(3) 0.082(2) Uani 1 1 d . .
C1 C 0.4718(5) 0.2479(3) -0.0743(3) 0.0602(15) Uani 1 1 d . .
C2 C 0.5645(5) 0.2026(4) -0.0724(3) 0.0677(16) Uani 1 1 d . .
C2' C 1.4142(7) -0.3174(4) 0.6078(4) 0.091(2) Uani 1 1 d . .
C3 C 0.6605(5) 0.2377(5) -0.0981(3) 0.092(2) Uani 1 1 d . .
H3A H 0.7219 0.2082 -0.0985 0.110 Uiso 1 1 calc R U
C3' C 1.4656(9) -0.3682(5) 0.6614(5) 0.134(4) Uani 1 1 d . .
H3'A H 1.5366 -0.3838 0.6574 0.161 Uiso 1 1 calc R U
C4 C 0.6668(7) 0.3141(6) -0.1227(4) 0.114(3) Uani 1 1 d . .
H4A H 0.7318 0.3364 -0.1393 0.136 Uiso 1 1 calc R U
C4' C 1.4185(13) -0.3959(7) 0.7184(6) 0.154(5) Uani 1 1 d . .
H4'A H 1.4571 -0.4294 0.7529 0.185 Uiso 1 1 calc R U
C5 C 0.5761(7) 0.3575(4) -0.1227(3) 0.095(2) Uani 1 1 d . .
H5A H 0.5808 0.4096 -0.1392 0.114 Uiso 1 1 calc R U
C5' C 1.3143(12) -0.3755(6) 0.7265(5) 0.142(5) Uani 1 1 d . .
H5'A H 1.2811 -0.3959 0.7661 0.170 Uiso 1 1 calc R U
C6 C 0.4770(6) 0.3263(4) -0.0987(3) 0.0761(18) Uani 1 1 d . .
C6' C 1.2560(8) -0.3224(5) 0.6733(4) 0.107(3) Uani 1 1 d . .
C7' C 1.1417(9) -0.2972(6) 0.6800(4) 0.135(4) Uani 1 1 d . .
H7'A H 1.1035 -0.2954 0.6433 0.163 Uiso 1 1 calc R U
C7 C 0.3776(6) 0.3765(3) -0.1020(3) 0.086(2) Uani 1 1 d . .
H7A H 0.3271 0.3468 -0.0687 0.103 Uiso 1 1 calc R U
C8' C 1.0772(10) -0.3496(7) 0.7397(4) 0.223(7) Uani 1 1 d . .
H8'A H 1.0055 -0.3283 0.7393 0.335 Uiso 1 1 calc R U
H8'B H 1.0736 -0.3985 0.7394 0.335 Uiso 1 1 calc R U
H8'C H 1.1129 -0.3541 0.7771 0.335 Uiso 1 1 calc R U
C8 C 0.3208(7) 0.4018(4) -0.1654(4) 0.126(3) Uani 1 1 d . .
H8A H 0.2584 0.4334 -0.1660 0.189 Uiso 1 1 calc R U
H8B H 0.3695 0.4294 -0.1991 0.189 Uiso 1 1 calc R U
H8C H 0.2991 0.3583 -0.1708 0.189 Uiso 1 1 calc R U
C9' C 1.1317(8) -0.2154(6) 0.6775(5) 0.167(5) Uani 1 1 d . .
H9'A H 1.0572 -0.2021 0.6820 0.251 Uiso 1 1 calc R U
H9'B H 1.1719 -0.2136 0.7113 0.251 Uiso 1 1 calc R U
H9'C H 1.1598 -0.1805 0.6378 0.251 Uiso 1 1 calc R U
C9 C 0.4015(8) 0.4473(4) -0.0906(4) 0.126(3) Uani 1 1 d . .
H9A H 0.3358 0.4767 -0.0933 0.190 Uiso 1 1 calc R U
H9B H 0.4314 0.4319 -0.0495 0.190 Uiso 1 1 calc R U
H9C H 0.4521 0.4771 -0.1221 0.190 Uiso 1 1 calc R U
C10' C 1.4740(6) -0.2904(4) 0.5444(4) 0.097(2) Uani 1 1 d . .
H10A H 1.4222 -0.2613 0.5116 0.116 Uiso 1 1 calc R U
C10 C 0.5628(5) 0.1170(4) -0.0435(3) 0.0769(18) Uani 1 1 d . .
H10B H 0.4897 0.1033 -0.0268 0.092 Uiso 1 1 calc R U
C11 C 0.5872(7) 0.0845(5) -0.0941(4) 0.125(3) Uani 1 1 d . .
H11A H 0.5379 0.1076 -0.1282 0.187 Uiso 1 1 calc R U
H11B H 0.6598 0.0948 -0.1098 0.187 Uiso 1 1 calc R U
H11C H 0.5788 0.0311 -0.0752 0.187 Uiso 1 1 calc R U
C11' C 1.5635(6) -0.2371(5) 0.5425(4) 0.124(3) Uani 1 1 d . .
H11D H 1.5325 -0.1968 0.5521 0.187 Uiso 1 1 calc R U
H11E H 1.6172 -0.2648 0.5730 0.187 Uiso 1 1 calc R U
H11F H 1.5964 -0.2167 0.5011 0.187 Uiso 1 1 calc R U
C12' C 1.5215(7) -0.3547(5) 0.5294(4) 0.140(4) Uani 1 1 d . .
H12A H 1.5581 -0.3347 0.4891 0.210 Uiso 1 1 calc R U
H12B H 1.5716 -0.3847 0.5614 0.210 Uiso 1 1 calc R U
H12C H 1.4646 -0.3854 0.5281 0.210 Uiso 1 1 calc R U
C12 C 0.6388(6) 0.0819(4) 0.0110(4) 0.107(3) Uani 1 1 d . .
H12D H 0.6357 0.0280 0.0280 0.160 Uiso 1 1 calc R U
H12E H 0.7111 0.0961 -0.0035 0.160 Uiso 1 1 calc R U
H12F H 0.6182 0.0991 0.0432 0.160 Uiso 1 1 calc R U
C13' C 1.2669(5) -0.1748(4) 0.5306(4) 0.0743(18) Uani 1 1 d . .
C13 C 0.3200(5) 0.1747(3) -0.0728(3) 0.0585(15) Uani 1 1 d . .
C14 C 0.2468(5) 0.1217(3) -0.0372(3) 0.0603(15) Uani 1 1 d . .
C14' C 1.2259(6) -0.1309(5) 0.4701(4) 0.090(2) Uani 1 1 d . .
C15 C 0.1850(5) 0.0807(3) -0.0594(4) 0.0725(18) Uani 1 1 d . .
C15' C 1.2392(7) -0.0566(6) 0.4345(5) 0.106(3) Uani 1 1 d . .
C16 C 0.1961(6) 0.0934(4) -0.1215(4) 0.086(2) Uani 1 1 d . .
C16' C 1.2990(9) -0.0175(5) 0.4587(6) 0.119(3) Uani 1 1 d . .
C17' C 1.3432(7) -0.0547(5) 0.5165(5) 0.101(3) Uani 1 1 d . .
C17 C 0.2657(6) 0.1427(4) -0.1592(4) 0.083(2) Uani 1 1 d . .
C18 C 0.3261(5) 0.1843(4) -0.1369(3) 0.0734(18) Uani 1 1 d . .
C18' C 1.3255(6) -0.1292(4) 0.5519(4) 0.084(2) Uani 1 1 d . .
C19 C 0.0979(4) 0.2167(3) 0.0554(3) 0.0675(17) Uani 1 1 d . .
C19' C 0.9327(5) -0.2817(3) 0.4932(3) 0.0713(17) Uani 1 1 d . .
C20 C 0.0641(5) 0.1558(4) 0.1095(4) 0.080(2) Uani 1 1 d . .
C20' C 0.9043(6) -0.2067(4) 0.4817(4) 0.083(2) Uani 1 1 d . .
C21 C -0.0280(6) 0.1190(4) 0.1078(5) 0.103(3) Uani 1 1 d . .
H21A H -0.0512 0.0784 0.1436 0.124 Uiso 1 1 calc R U
C21' C 0.8345(7) -0.1670(4) 0.4333(5) 0.107(3) Uani 1 1 d . .
H21B H 0.8160 -0.1168 0.4242 0.129 Uiso 1 1 calc R U
C22' C 0.7913(7) -0.2009(5) 0.3978(4) 0.121(3) Uani 1 1 d . .
H22A H 0.7428 -0.1735 0.3662 0.145 Uiso 1 1 calc R U
C22 C -0.0837(7) 0.1432(6) 0.0531(6) 0.126(3) Uani 1 1 d . .
H22B H -0.1447 0.1183 0.0519 0.151 Uiso 1 1 calc R U
C23' C 0.8186(6) -0.2728(5) 0.4085(4) 0.103(2) Uani 1 1 d . .
H23A H 0.7894 -0.2946 0.3841 0.123 Uiso 1 1 calc R U
C23 C -0.0529(6) 0.2020(5) 0.0010(5) 0.115(3) Uani 1 1 d . .
H23B H -0.0937 0.2172 -0.0352 0.138 Uiso 1 1 calc R U
C24' C 0.8909(5) -0.3150(3) 0.4562(3) 0.0740(18) Uani 1 1 d . .
C24 C 0.0402(5) 0.2415(4) -0.0004(4) 0.083(2) Uani 1 1 d . .
C25' C 0.9195(6) -0.3948(4) 0.4658(4) 0.090(2) Uani 1 1 d . .
H25A H 0.9692 -0.4161 0.5011 0.108 Uiso 1 1 calc R U
C25 C 0.0757(6) 0.3057(4) -0.0598(4) 0.100(2) Uani 1 1 d . .
H25B H 0.1531 0.3105 -0.0565 0.120 Uiso 1 1 calc R U
C26' C 0.8239(7) -0.4435(5) 0.4828(5) 0.143(4) Uani 1 1 d . .
H26A H 0.8468 -0.4936 0.4883 0.215 Uiso 1 1 calc R U
H26B H 0.7913 -0.4449 0.5213 0.215 Uiso 1 1 calc R U
H26C H 0.7723 -0.4232 0.4496 0.215 Uiso 1 1 calc R U
C26 C 0.0595(7) 0.2933(5) -0.1202(4) 0.129(3) Uani 1 1 d . .
H26D H 0.0837 0.3361 -0.1562 0.193 Uiso 1 1 calc R U
H26E H 0.1004 0.2489 -0.1176 0.193 Uiso 1 1 calc R U
H26F H -0.0156 0.2872 -0.1242 0.193 Uiso 1 1 calc R U
C27' C 0.9790(7) -0.3979(5) 0.4075(4) 0.127(3) Uani 1 1 d . .
H27A H 1.0400 -0.3665 0.3971 0.190 Uiso 1 1 calc R U
H27B H 1.0032 -0.4489 0.4167 0.190 Uiso 1 1 calc R U
H27C H 0.9309 -0.3802 0.3726 0.190 Uiso 1 1 calc R U
C27 C 0.0200(9) 0.3793(5) -0.0676(5) 0.159(4) Uani 1 1 d . .
H27D H 0.0449 0.4186 -0.1060 0.239 Uiso 1 1 calc R U
H27E H -0.0565 0.3758 -0.0693 0.239 Uiso 1 1 calc R U
H27F H 0.0359 0.3906 -0.0324 0.239 Uiso 1 1 calc R U
C28 C 0.1247(6) 0.1264(4) 0.1719(4) 0.096(2) Uani 1 1 d . .
H28A H 0.1906 0.1546 0.1638 0.116 Uiso 1 1 calc R U
C28' C 0.9438(6) -0.1710(4) 0.5230(4) 0.107(3) Uani 1 1 d . .
H28B H 1.0171 -0.1914 0.5358 0.129 Uiso 1 1 calc R U
C29 C 0.1593(8) 0.0436(5) 0.1957(4) 0.150(4) Uani 1 1 d . .
H29A H 0.2000 0.0350 0.1632 0.224 Uiso 1 1 calc R U
H29B H 0.2033 0.0298 0.2322 0.224 Uiso 1 1 calc R U
H29C H 0.0966 0.0138 0.2068 0.224 Uiso 1 1 calc R U
C29' C 0.9490(8) -0.0841(5) 0.4884(6) 0.168(5) Uani 1 1 d . .
H29D H 0.9746 -0.0645 0.5168 0.253 Uiso 1 1 calc R U
H29E H 0.9974 -0.0716 0.4527 0.253 Uiso 1 1 calc R U
H29F H 0.8784 -0.0625 0.4744 0.253 Uiso 1 1 calc R U
C30' C 0.8723(7) -0.1941(5) 0.5834(5) 0.146(4) Uani 1 1 d . .
H30A H 0.8972 -0.1714 0.6097 0.219 Uiso 1 1 calc R U
H30B H 0.7989 -0.1773 0.5720 0.219 Uiso 1 1 calc R U
H30C H 0.8763 -0.2479 0.6059 0.219 Uiso 1 1 calc R U
C30 C 0.0596(7) 0.1420(6) 0.2228(4) 0.155(4) Uani 1 1 d . .
H30D H 0.0385 0.1946 0.2070 0.233 Uiso 1 1 calc R U
H30E H -0.0035 0.1127 0.2341 0.233 Uiso 1 1 calc R U
H30F H 0.1031 0.1286 0.2594 0.233 Uiso 1 1 calc R U
C31 C 0.2008(5) 0.3103(3) 0.0713(3) 0.0643(16) Uani 1 1 d . .
C31' C 1.0591(6) -0.4337(4) 0.6294(3) 0.0715(17) Uani 1 1 d . .
C32 C 0.1139(6) 0.3465(4) 0.0902(4) 0.085(2) Uani 1 1 d . .
C32' C 1.0435(7) -0.4961(4) 0.6840(4) 0.090(2) Uani 1 1 d . .
C33' C 0.9392(9) -0.5100(4) 0.7068(4) 0.106(3) Uani 1 1 d . .
C33 C 0.1270(7) 0.4065(4) 0.1047(4) 0.105(3) Uani 1 1 d . .
C34' C 0.8565(7) -0.4617(5) 0.6742(4) 0.100(2) Uani 1 1 d . .
C34 C 0.2257(9) 0.4358(4) 0.1012(4) 0.112(3) Uani 1 1 d . .
C35 C 0.3134(7) 0.4035(4) 0.0834(4) 0.097(2) Uani 1 1 d . .
C35' C 0.8768(6) -0.4005(4) 0.6197(4) 0.085(2) Uani 1 1 d . .
C36' C 0.9812(5) -0.3825(4) 0.5935(3) 0.0687(17) Uani 1 1 d . .
C36 C 0.2992(5) 0.3419(3) 0.0695(3) 0.0699(17) Uani 1 1 d . .
C37 C 0.3586(11) 0.1747(7) 0.2545(6) 0.201(6) Uani 1 1 d . .
H37A H 0.3810 0.1332 0.2933 0.241 Uiso 1 1 calc R U
H37B H 0.3208 0.1547 0.2294 0.241 Uiso 1 1 calc R U
C37' C 1.1510(13) -0.2480(9) 0.2453(6) 0.225(7) Uani 1 1 d . .
H37C H 1.1306 -0.2994 0.2569 0.270 Uiso 1 1 calc R U
H37D H 1.2121 -0.2377 0.2161 0.270 Uiso 1 1 calc R U
C38 C 0.2892(11) 0.2288(10) 0.2682(7) 0.221(7) Uani 1 1 d . .
H38A H 0.2348 0.2509 0.2362 0.266 Uiso 1 1 calc R U
H38B H 0.2533 0.2043 0.3089 0.266 Uiso 1 1 calc R U
C38' C 1.0631(17) -0.1964(11) 0.2180(8) 0.292(11) Uani 1 1 d . .
H38C H 1.0890 -0.1526 0.1826 0.350 Uiso 1 1 calc R U
H38D H 1.0116 -0.2200 0.2024 0.350 Uiso 1 1 calc R U
C39 C 0.3536(11) 0.2829(9) 0.2686(8) 0.224(8) Uani 1 1 d . .
H39A H 0.3657 0.2762 0.3116 0.269 Uiso 1 1 calc R U
H39B H 0.3201 0.3326 0.2459 0.269 Uiso 1 1 calc R U
C39' C 1.0132(11) -0.1743(8) 0.2620(6) 0.199(6) Uani 1 1 d . .
H39C H 0.9470 -0.2005 0.2778 0.239 Uiso 1 1 calc R U
H39D H 0.9964 -0.1205 0.2436 0.239 Uiso 1 1 calc R U
C40 C 0.4549(9) 0.2749(6) 0.2381(5) 0.149(4) Uani 1 1 d . .
H40A H 0.4677 0.3207 0.2009 0.179 Uiso 1 1 calc R U
H40B H 0.5141 0.2657 0.2668 0.179 Uiso 1 1 calc R U
C40' C 1.0904(10) -0.1941(6) 0.3121(5) 0.145(4) Uani 1 1 d . .
H40C H 1.1169 -0.1490 0.3135 0.174 Uiso 1 1 calc R U
H40D H 1.0566 -0.2235 0.3526 0.174 Uiso 1 1 calc R U
C41 C 0.6548(7) 0.2808(6) 0.0489(4) 0.120(3) Uani 1 1 d . .
H41A H 0.5873 0.2914 0.0266 0.144 Uiso 1 1 calc R U
H41B H 0.6971 0.2431 0.0396 0.144 Uiso 1 1 calc R U
C41' C 1.3849(14) -0.1205(9) 0.2752(6) 0.247(8) Uani 1 1 d . .
H41C H 1.3124 -0.1001 0.2624 0.296 Uiso 1 1 calc R U
H41D H 1.4193 -0.1320 0.2418 0.296 Uiso 1 1 calc R U
C42 C 0.7135(12) 0.3484(8) 0.0312(6) 0.229(7) Uani 1 1 d . .
H42A H 0.7787 0.3450 0.0080 0.275 Uiso 1 1 calc R U
H42B H 0.6697 0.3915 0.0039 0.275 Uiso 1 1 calc R U
C42' C 1.4452(13) -0.0676(7) 0.2868(10) 0.281(11) Uani 1 1 d . .
H42C H 1.5022 -0.0480 0.2553 0.337 Uiso 1 1 calc R U
H42D H 1.3991 -0.0259 0.2870 0.337 Uiso 1 1 calc R U
C43' C 1.4877(13) -0.1101(13) 0.3464(9) 0.242(8) Uani 1 1 d . .
H43A H 1.5658 -0.1131 0.3431 0.290 Uiso 1 1 calc R U
H43B H 1.4684 -0.0853 0.3742 0.290 Uiso 1 1 calc R U
C43 C 0.7408(10) 0.3587(7) 0.0855(8) 0.179(5) Uani 1 1 d . .
H43C H 0.8179 0.3636 0.0867 0.215 Uiso 1 1 calc R U
H43D H 0.7033 0.4030 0.0868 0.215 Uiso 1 1 calc R U
C44' C 1.4503(13) -0.1798(9) 0.3712(8) 0.239(9) Uani 1 1 d . .
H44A H 1.5097 -0.2167 0.3782 0.287 Uiso 1 1 calc R U
H44B H 1.4143 -0.1894 0.4114 0.287 Uiso 1 1 calc R U
C44 C 0.7070(11) 0.2930(9) 0.1353(6) 0.228(8) Uani 1 1 d . .
H44C H 0.7693 0.2598 0.1537 0.274 Uiso 1 1 calc R U
H44D H 0.6717 0.3057 0.1678 0.274 Uiso 1 1 calc R U
O3 O 0.6300(4) 0.0994(3) 0.2252(2) 0.1093(17) Uani 1 1 d D .
C45 C 0.6545(9) 0.0912(6) 0.2869(4) 0.159(4) Uani 1 1 d D .
H45A H 0.5943 0.0704 0.3156 0.191 Uiso 1 1 calc R U
H45B H 0.6689 0.1397 0.2865 0.191 Uiso 1 1 calc R U
C46 C 0.7500(10) 0.0402(6) 0.3069(5) 0.175(5) Uani 1 1 d D .
H46A H 0.7377 0.0003 0.3483 0.210 Uiso 1 1 calc R U
H46B H 0.8119 0.0674 0.3087 0.210 Uiso 1 1 calc R U
C47 C 0.7687(8) 0.0086(6) 0.2589(5) 0.144(4) Uani 1 1 d D .
H47A H 0.8446 0.0090 0.2471 0.172 Uiso 1 1 calc R U
H47B H 0.7456 -0.0428 0.2751 0.172 Uiso 1 1 calc R U
C48 C 0.7049(8) 0.0570(6) 0.2051(4) 0.138(3) Uani 1 1 d D .
H48A H 0.7513 0.0903 0.1720 0.166 Uiso 1 1 calc R U
H48B H 0.6677 0.0269 0.1885 0.166 Uiso 1 1 calc R U
O1 O 0.4482(5) 0.2132(3) 0.2209(3) 0.1155(18) Uani 1 1 d . .
O1' O 1.1763(5) -0.2367(4) 0.2993(3) 0.134(2) Uani 1 1 d . .
O2 O 0.6357(4) 0.2558(3) 0.1141(3) 0.1178(19) Uani 1 1 d . .
O2' O 1.3815(6) -0.1852(4) 0.3312(3) 0.150(3) Uani 1 1 d . .
O3' O 1.3920(7) -0.3437(5) 0.3331(4) 0.195(3) Uani 1 1 d D .
C45' C 1.4870(11) -0.3373(9) 0.2963(7) 0.331(10) Uani 1 1 d D U
H45C H 1.5199 -0.2900 0.2874 0.397 Uiso 1 1 calc R U
H45D H 1.4708 -0.3393 0.2565 0.397 Uiso 1 1 calc R U
C46' C 1.5629(11) -0.4033(10) 0.3344(9) 0.282(8) Uani 1 1 d D U
H46C H 1.5826 -0.4355 0.3128 0.339 Uiso 1 1 calc R U
H46D H 1.6273 -0.3873 0.3469 0.339 Uiso 1 1 calc R U
C47' C 1.4845(17) -0.4394(11) 0.3893(8) 0.367(12) Uani 1 1 d D U
H47C H 1.5002 -0.4929 0.4125 0.440 Uiso 1 1 calc R U
H47D H 1.4808 -0.4146 0.4179 0.440 Uiso 1 1 calc R U
C48' C 1.3845(16) -0.4230(8) 0.3498(12) 0.420(16) Uani 1 1 d D U
H48C H 1.3935 -0.4365 0.3141 0.505 Uiso 1 1 calc R U
H48D H 1.3200 -0.4440 0.3741 0.505 Uiso 1 1 calc R U
Li1' Li 1.3011(12) -0.2741(9) 0.3500(7) 0.120(5) Uani 1 1 d . .
Li1 Li 0.5407(10) 0.1825(7) 0.1660(6) 0.091(3) Uani 1 1 d . .

loop_
_atom_site_aniso_label
_atom_site_aniso_U_11
_atom_site_aniso_U_22
_atom_site_aniso_U_33
_atom_site_aniso_U_23
_atom_site_aniso_U_13
_atom_site_aniso_U_12
Co1 0.0549(5) 0.0537(5) 0.0586(5) -0.0224(4) -0.0018(4) -0.0027(3)
Co1' 0.0730(6) 0.0752(6) 0.0694(6) -0.0360(5) 0.0036(5) -0.0111(4)
Cl1 0.0829(11) 0.0735(11) 0.0716(11) -0.0235(9) -0.0184(9) 0.0038(8)
Cl1' 0.1142(15) 0.1073(15) 0.0877(13) -0.0552(12) 0.0120(11) -0.0051(11)
F1 0.079(2) 0.064(2) 0.071(2) -0.0241(19) 0.0097(19) -0.0153(17)
F1' 0.112(3) 0.105(3) 0.082(3) -0.031(3) -0.007(2) 0.005(2)
F2 0.092(3) 0.086(3) 0.138(4) -0.053(3) 0.004(3) -0.031(2)
F2' 0.166(5) 0.130(4) 0.107(4) 0.006(3) 0.000(4) 0.029(3)
F3 0.132(4) 0.120(3) 0.156(4) -0.085(3) -0.046(3) -0.020(3)
F3' 0.183(5) 0.072(3) 0.211(6) -0.020(4) 0.060(4) -0.014(3)
F4 0.164(4) 0.149(4) 0.081(3) -0.065(3) -0.022(3) -0.020(3)
F4' 0.150(4) 0.115(4) 0.191(5) -0.090(4) 0.050(4) -0.061(3)
F5' 0.140(4) 0.106(3) 0.096(3) -0.054(3) 0.008(3) -0.054(3)
F5 0.127(3) 0.107(3) 0.062(2) -0.030(2) 0.005(2) -0.039(3)
F6' 0.086(3) 0.088(3) 0.095(3) -0.039(2) -0.018(2) 0.004(2)
F6 0.083(3) 0.101(3) 0.191(5) -0.079(3) 0.032(3) -0.002(2)
F7' 0.155(4) 0.111(4) 0.104(4) -0.013(3) -0.049(3) 0.017(3)
F7 0.174(5) 0.096(3) 0.220(6) -0.090(4) 0.079(4) -0.004(3)
F8 0.240(6) 0.107(4) 0.204(6) -0.112(4) 0.047(5) -0.045(4)
F8' 0.188(5) 0.129(4) 0.093(4) 0.014(3) -0.012(3) -0.040(4)
F9' 0.118(4) 0.160(5) 0.136(4) -0.014(4) 0.026(3) -0.048(3)
F9 0.144(4) 0.107(3) 0.160(5) -0.072(3) 0.009(3) -0.058(3)
F10 0.066(2) 0.082(2) 0.102(3) -0.045(2) -0.003(2) -0.0126(18)
F10' 0.081(3) 0.107(3) 0.126(4) -0.009(3) 0.002(3) -0.012(2)
N1' 0.092(4) 0.061(3) 0.060(3) -0.025(3) 0.018(3) -0.023(3)
N1 0.054(3) 0.051(3) 0.066(3) -0.027(3) -0.003(2) -0.009(2)
N2 0.056(3) 0.051(3) 0.068(3) -0.026(3) 0.007(2) -0.014(2)
N2' 0.072(3) 0.054(3) 0.069(3) -0.025(3) -0.001(3) 0.000(3)
C1' 0.113(6) 0.079(5) 0.050(4) -0.019(4) 0.004(4) -0.042(5)
C1 0.072(4) 0.057(4) 0.047(3) -0.015(3) 0.004(3) -0.015(3)
C2 0.067(4) 0.076(4) 0.063(4) -0.030(4) 0.001(3) -0.013(3)
C2' 0.119(7) 0.066(5) 0.076(6) -0.013(4) -0.033(5) -0.011(4)
C3 0.068(5) 0.127(7) 0.085(5) -0.046(5) 0.015(4) -0.027(5)
C3' 0.188(10) 0.090(7) 0.101(7) -0.009(6) -0.049(8) -0.026(6)
C4 0.096(6) 0.133(8) 0.106(7) -0.038(6) 0.020(5) -0.057(6)
C4' 0.233(14) 0.112(8) 0.098(9) -0.015(7) -0.046(11) -0.053(10)
C5 0.116(7) 0.078(5) 0.081(5) -0.020(4) 0.003(5) -0.041(5)
C5' 0.247(14) 0.120(9) 0.051(5) -0.014(6) 0.000(9) -0.114(10)
C6 0.090(5) 0.065(4) 0.067(4) -0.020(4) 0.015(4) -0.025(4)
C6' 0.144(8) 0.115(7) 0.085(6) -0.057(6) 0.028(6) -0.077(6)
C7' 0.188(10) 0.167(9) 0.087(6) -0.081(7) 0.049(7) -0.113(8)
C7 0.115(6) 0.054(4) 0.082(5) -0.021(4) -0.006(4) -0.012(4)
C8' 0.297(15) 0.313(16) 0.114(8) -0.128(10) 0.113(9) -0.221(13)
C8 0.160(8) 0.086(6) 0.114(7) -0.021(5) -0.047(6) 0.010(5)
C9' 0.182(10) 0.231(12) 0.157(9) -0.143(9) 0.083(8) -0.109(9)
C9 0.197(9) 0.056(5) 0.123(7) -0.032(5) 0.003(6) -0.026(5)
C10' 0.087(5) 0.101(6) 0.084(6) -0.019(5) -0.022(4) 0.004(5)
C10 0.058(4) 0.088(5) 0.084(5) -0.036(4) 0.004(4) 0.007(3)
C11 0.139(7) 0.130(7) 0.135(8) -0.085(7) 0.001(6) 0.008(6)
C11' 0.091(6) 0.135(7) 0.138(8) -0.045(6) 0.001(5) -0.020(5)
C12' 0.131(8) 0.154(9) 0.157(9) -0.089(8) -0.050(7) 0.055(6)
C12 0.087(5) 0.106(6) 0.123(7) -0.043(5) -0.027(5) 0.019(4)
C13' 0.072(4) 0.080(5) 0.076(5) -0.038(4) 0.016(4) -0.010(4)
C13 0.071(4) 0.046(3) 0.055(4) -0.017(3) -0.002(3) -0.003(3)
C14 0.061(4) 0.053(4) 0.064(4) -0.021(3) 0.001(3) -0.002(3)
C14' 0.098(6) 0.075(6) 0.098(6) -0.040(5) 0.026(5) -0.016(4)
C15 0.060(4) 0.055(4) 0.098(6) -0.027(4) 0.000(4) -0.010(3)
C15' 0.102(6) 0.095(7) 0.096(7) -0.017(6) 0.024(5) 0.013(5)
C16 0.093(5) 0.078(5) 0.102(6) -0.049(5) -0.030(5) -0.003(4)
C16' 0.129(8) 0.069(7) 0.144(10) -0.033(7) 0.043(7) -0.003(6)
C17' 0.100(6) 0.084(6) 0.132(8) -0.057(6) 0.029(6) -0.030(5)
C17 0.100(5) 0.075(5) 0.076(5) -0.033(4) -0.014(4) -0.004(4)
C18 0.082(5) 0.067(4) 0.074(5) -0.030(4) -0.005(4) -0.010(4)
C18' 0.101(5) 0.075(5) 0.077(5) -0.034(4) 0.028(4) -0.023(4)
C19 0.047(3) 0.060(4) 0.095(5) -0.032(4) -0.003(4) 0.005(3)
C19' 0.067(4) 0.049(4) 0.085(5) -0.017(4) 0.006(4) 0.003(3)
C20 0.058(4) 0.071(5) 0.115(6) -0.042(5) 0.008(4) -0.010(3)
C20' 0.075(5) 0.061(5) 0.103(6) -0.024(4) 0.013(4) -0.005(4)
C21 0.076(5) 0.089(6) 0.135(8) -0.035(6) 0.010(5) -0.020(4)
C21' 0.103(6) 0.053(5) 0.139(8) -0.016(5) 0.011(6) 0.014(4)
C22' 0.104(7) 0.091(7) 0.120(8) 0.001(6) -0.018(6) 0.029(5)
C22 0.101(7) 0.111(8) 0.162(10) -0.050(8) -0.011(7) -0.029(6)
C23' 0.107(6) 0.086(6) 0.098(6) -0.021(5) -0.032(5) 0.017(5)
C23 0.083(6) 0.119(7) 0.149(9) -0.058(7) -0.047(6) 0.001(5)
C24' 0.077(4) 0.060(4) 0.080(5) -0.022(4) -0.021(4) 0.005(3)
C24 0.073(5) 0.066(5) 0.107(6) -0.033(5) -0.025(4) 0.005(4)
C25' 0.108(6) 0.073(5) 0.092(6) -0.037(4) -0.028(5) 0.002(4)
C25 0.091(5) 0.084(6) 0.112(7) -0.026(5) -0.035(5) 0.010(4)
C26' 0.128(7) 0.102(7) 0.201(11) -0.057(7) -0.043(7) -0.027(6)
C26 0.138(8) 0.124(7) 0.093(6) -0.015(6) -0.041(6) 0.034(6)
C27' 0.164(8) 0.113(7) 0.123(8) -0.067(6) -0.052(7) 0.019(6)
C27 0.233(12) 0.092(7) 0.145(9) -0.043(7) -0.024(8) 0.021(7)
C28 0.071(5) 0.105(6) 0.093(6) -0.018(5) 0.003(4) -0.018(4)
C28' 0.100(6) 0.080(5) 0.162(8) -0.071(6) 0.023(6) -0.011(4)
C29 0.161(9) 0.125(8) 0.109(7) 0.001(6) 0.002(7) 0.017(7)
C29' 0.172(9) 0.084(7) 0.269(14) -0.096(8) 0.042(9) -0.014(6)
C30' 0.128(7) 0.172(9) 0.181(10) -0.119(8) 0.073(7) -0.036(7)
C30 0.127(8) 0.237(12) 0.114(8) -0.085(8) 0.037(6) -0.040(8)
C31 0.073(4) 0.050(4) 0.074(4) -0.031(3) 0.008(3) -0.007(3)
C31' 0.081(5) 0.066(4) 0.072(5) -0.031(4) -0.013(4) -0.006(4)
C32 0.080(5) 0.065(4) 0.119(6) -0.048(4) 0.019(4) -0.011(4)
C32' 0.105(6) 0.079(5) 0.080(6) -0.026(5) -0.027(5) -0.002(5)
C33' 0.150(9) 0.080(6) 0.061(5) 0.002(4) -0.026(6) -0.024(6)
C33 0.120(7) 0.081(6) 0.125(7) -0.056(5) 0.038(6) -0.003(5)
C34' 0.093(6) 0.096(6) 0.093(6) -0.019(5) 0.016(5) -0.035(5)
C34 0.162(9) 0.071(5) 0.126(7) -0.064(5) 0.033(7) -0.025(6)
C35 0.115(7) 0.079(5) 0.103(6) -0.039(5) 0.012(5) -0.038(5)
C35' 0.082(5) 0.070(5) 0.085(5) -0.012(4) -0.018(4) -0.004(4)
C36' 0.070(4) 0.060(4) 0.074(5) -0.025(4) -0.006(4) -0.005(3)
C36 0.073(4) 0.060(4) 0.081(5) -0.033(4) 0.006(4) -0.009(3)
C37 0.217(14) 0.225(14) 0.212(14) -0.137(12) 0.107(11) -0.119(12)
C37' 0.267(17) 0.289(18) 0.153(12) -0.134(13) -0.083(12) 0.110(14)
C38 0.157(12) 0.35(2) 0.239(16) -0.208(16) 0.090(11) -0.058(13)
C38' 0.33(2) 0.42(3) 0.201(17) -0.21(2) -0.135(17) 0.15(2)
C39 0.127(11) 0.35(2) 0.31(2) -0.260(19) 0.012(11) -0.021(12)
C39' 0.181(12) 0.270(17) 0.140(11) -0.081(11) -0.046(10) 0.053(11)
C40 0.152(10) 0.149(9) 0.185(11) -0.105(9) 0.005(8) -0.025(7)
C40' 0.164(10) 0.147(9) 0.124(9) -0.056(8) -0.035(8) 0.009(8)
C41 0.101(6) 0.176(9) 0.094(7) -0.065(7) 0.009(5) -0.040(6)
C41' 0.31(2) 0.196(15) 0.144(12) 0.030(11) -0.091(12) -0.061(14)
C42 0.287(17) 0.229(15) 0.144(11) -0.032(11) 0.014(11) -0.163(14)
C42' 0.210(15) 0.117(11) 0.37(3) 0.058(14) -0.088(16) -0.079(10)
C43' 0.175(15) 0.29(2) 0.25(2) -0.10(2) -0.054(15) 0.008(16)
C43 0.164(11) 0.174(12) 0.250(17) -0.134(13) 0.013(11) -0.054(9)
C44' 0.232(17) 0.211(16) 0.193(16) 0.015(13) -0.024(13) -0.127(14)
C44 0.264(16) 0.301(18) 0.157(12) -0.112(13) 0.005(11) -0.188(14)
O3 0.112(4) 0.135(5) 0.086(4) -0.050(4) -0.028(3) 0.019(3)
C45 0.229(12) 0.144(9) 0.124(8) -0.070(7) -0.089(8) 0.020(8)
C46 0.237(13) 0.130(9) 0.171(11) -0.074(8) -0.127(10) 0.060(8)
C47 0.134(8) 0.142(9) 0.122(8) -0.023(8) -0.009(7) 0.011(7)
C48 0.130(8) 0.169(10) 0.099(7) -0.043(7) -0.012(6) 0.043(7)
O1 0.130(5) 0.134(5) 0.111(4) -0.076(4) 0.019(4) -0.036(4)
O1' 0.133(5) 0.177(6) 0.099(5) -0.065(5) -0.012(4) 0.012(5)
O2 0.121(4) 0.151(5) 0.084(4) -0.045(4) -0.001(3) -0.064(4)
O2' 0.147(6) 0.153(6) 0.099(5) 0.005(5) -0.017(4) -0.043(5)
O3' 0.209(8) 0.218(9) 0.165(7) -0.096(7) 0.073(6) 0.018(6)
C45' 0.323(13) 0.322(13) 0.312(13) -0.099(9) 0.054(9) -0.005(9)
C46' 0.251(11) 0.289(11) 0.298(12) -0.120(9) 0.016(9) 0.049(8)
C47' 0.397(15) 0.346(14) 0.351(15) -0.135(10) -0.016(10) -0.028(9)
C48' 0.416(19) 0.407(18) 0.444(19) -0.177(11) -0.013(10) -0.042(10)
Li1' 0.110(11) 0.140(13) 0.097(10) -0.036(10) 0.010(9) -0.003(9)
Li1 0.086(8) 0.105(9) 0.090(9) -0.048(8) -0.015(7) -0.008(7)

loop_
_atom_type_symbol
_atom_type_description
_atom_type_scat_dispersion_real
_atom_type_scat_dispersion_imag
_atom_type_scat_source
C C 0.0033 0.0016 'International Tables Vol C Tables 4.2.6.8 and 6.1.1.4'
H H 0.0000 0.0000 'International Tables Vol C Tables 4.2.6.8 and 6.1.1.4'
N N 0.0061 0.0033 'International Tables Vol C Tables 4.2.6.8 and 6.1.1.4'
O O 0.0106 0.0060 'International Tables Vol C Tables 4.2.6.8 and 6.1.1.4'
F F 0.0171 0.0103 'International Tables Vol C Tables 4.2.6.8 and 6.1.1.4'
Co Co 0.3494 0.9721 'International Tables Vol C Tables 4.2.6.8 and 6.1.1.4'
Cl Cl 0.1484 0.1585 'International Tables Vol C Tables 4.2.6.8 and 6.1.1.4'
Li Li -0.0003 0.0001 'International Tables Vol C Tables 4.2.6.8 and 6.1.1.4'

loop_
_geom_angle_atom_site_label_1
_geom_angle_atom_site_label_2
_geom_angle_atom_site_label_3
_geom_angle
N2 Co1 N1 124.07(19)
N2 Co1 Cl1 119.79(15)
N1 Co1 Cl1 116.10(14)
N2 Co1 F1 94.90(15)
N1 Co1 F1 77.41(15)
Cl1 Co1 F1 95.77(10)
N1' Co1' N2' 126.3(2)
N1' Co1' Cl1' 116.12(16)
N2' Co1' Cl1' 117.56(15)
Co1 Cl1 Li1 116.6(3)
Co1' Cl1' Li1' 129.9(4)
C14 F1 Co1 105.4(3)
C13' N1' C1' 118.3(5)
C13' N1' Co1' 123.8(5)
C1' N1' Co1' 116.5(4)
C13 N1 C1 118.9(5)
C13 N1 Co1 117.7(4)
C1 N1 Co1 122.0(3)
C31 N2 C19 120.0(5)
C31 N2 Co1 122.5(4)
C19 N2 Co1 117.5(3)
C36' N2' C19' 119.4(5)
C36' N2' Co1' 119.7(4)
C19' N2' Co1' 120.2(4)
C2' C1' C6' 121.8(8)
C2' C1' N1' 120.2(6)
C6' C1' N1' 117.9(8)
C6 C1 C2 120.5(6)
C6 C1 N1 119.1(6)
C2 C1 N1 120.1(5)
C3 C2 C1 118.4(6)
C3 C2 C10 119.6(6)
C1 C2 C10 122.0(5)
C1' C2' C3' 117.2(9)
C1' C2' C10' 123.4(6)
C3' C2' C10' 119.4(9)
C4 C3 C2 121.7(8)
C4' C3' C2' 123.3(12)
C3 C4 C5 119.1(7)
C3' C4' C5' 120.5(13)
C4 C5 C6 122.2(7)
C4' C5' C6' 119.4(11)
C5 C6 C1 117.9(7)
C5 C6 C7 120.5(6)
C1 C6 C7 121.5(6)
C1' C6' C5' 117.7(10)
C1' C6' C7' 120.9(9)
C5' C6' C7' 121.5(10)
C6' C7' C8' 116.4(10)
C6' C7' C9' 112.8(7)
C8' C7' C9' 107.6(8)
C6 C7 C8 111.5(6)
C6 C7 C9 113.4(6)
C8 C7 C9 109.0(6)
C12' C10' C2' 112.9(7)
C12' C10' C11' 110.4(7)
C2' C10' C11' 110.0(7)
C12 C10 C2 111.8(6)
C12 C10 C11 110.9(6)
C2 C10 C11 111.7(6)
N1' C13' C14' 119.7(7)
N1' C13' C18' 130.2(7)
C14' C13' C18' 110.1(7)
N1 C13 C14 120.0(5)
N1 C13 C18 127.4(5)
C14 C13 C18 112.5(6)
F1 C14 C13 117.2(5)
F1 C14 C15 117.2(6)
C13 C14 C15 125.6(6)
C15' C14' F1' 116.6(9)
C15' C14' C13' 127.4(9)
F1' C14' C13' 116.0(7)
F2 C15 C16 122.7(7)
F2 C15 C14 119.4(7)
C16 C15 C14 117.9(6)
F2' C15' C14' 121.1(10)
F2' C15' C16' 120.7(10)
C14' C15' C16' 118.2(9)
C17 C16 C15 120.7(7)
C17 C16 F3 120.4(8)
C15 C16 F3 118.8(8)
F3' C16' C17' 120.7(11)
F3' C16' C15' 120.2(11)
C17' C16' C15' 119.1(9)
F4' C17' C16' 120.1(10)
F4' C17' C18' 118.8(9)
C16' C17' C18' 121.0(9)
C16 C17 F4 121.2(7)
C16 C17 C18 121.0(7)
F4 C17 C18 117.8(7)
F5 C18 C17 117.5(6)
F5 C18 C13 120.3(6)
C17 C18 C13 122.2(7)
F5' C18' C17' 117.2(8)
F5' C18' C13' 118.7(7)
C17' C18' C13' 124.1(8)
C24 C19 C20 120.8(6)
C24 C19 N2 119.8(6)
C20 C19 N2 119.1(6)
C20' C19' C24' 120.5(6)
C20' C19' N2' 118.3(6)
C24' C19' N2' 121.0(5)
C21 C20 C19 119.8(7)
C21 C20 C28 117.5(7)
C19 C20 C28 122.8(6)
C21' C20' C19' 118.2(7)
C21' C20' C28' 120.4(7)
C19' C20' C28' 121.3(7)
C22 C21 C20 119.1(8)
C20' C21' C22' 121.0(7)
C23' C22' C21' 121.0(8)
C23 C22 C21 121.8(9)
C22' C23' C24' 120.1(8)
C22 C23 C24 121.8(8)
C23' C24' C19' 119.1(6)
C23' C24' C25' 118.0(6)
C19' C24' C25' 122.9(6)
C19 C24 C23 116.7(8)
C19 C24 C25 122.2(6)
C23 C24 C25 121.2(7)
C26' C25' C24' 113.1(7)
C26' C25' C27' 110.2(7)
C24' C25' C27' 111.3(6)
C24 C25 C27 112.2(8)
C24 C25 C26 113.6(6)
C27 C25 C26 108.4(7)
C29 C28 C30 110.7(7)
C29 C28 C20 113.1(7)
C30 C28 C20 111.6(7)
C20' C28' C30' 109.3(6)
C20' C28' C29' 113.0(8)
C30' C28' C29' 111.4(7)
N2 C31 C36 118.6(5)
N2 C31 C32 128.3(6)
C36 C31 C32 113.0(5)
F6' C31' C32' 115.4(7)
F6' C31' C36' 117.5(6)
C32' C31' C36' 127.1(7)
F6 C32 C33 116.9(7)
F6 C32 C31 120.6(6)
C33 C32 C31 122.5(7)
F7' C32' C31' 123.1(8)
F7' C32' C33' 119.4(8)
C31' C32' C33' 117.5(7)
F8' C33' C34' 119.0(9)
F8' C33' C32' 121.6(8)
C34' C33' C32' 119.4(8)
F7 C33 C32 119.0(8)
F7 C33 C34 119.2(8)
C32 C33 C34 121.8(7)
F9' C34' C35' 118.6(8)
F9' C34' C33' 120.9(8)
C35' C34' C33' 120.5(8)
F8 C34 C35 118.9(9)
F8 C34 C33 122.2(8)
C35 C34 C33 118.9(7)
F9 C35 C34 121.8(7)
F9 C35 C36 119.5(8)
C34 C35 C36 118.7(7)
F10' C35' C34' 117.1(7)
F10' C35' C36' 119.6(6)
C34' C35' C36' 123.3(7)
N2' C36' C31' 119.7(6)
N2' C36' C35' 128.1(6)
C31' C36' C35' 112.2(6)
F10 C36 C35 117.3(6)
F10 C36 C31 117.7(5)
C35 C36 C31 125.0(6)
O1 C37 C38 106.8(10)
O1' C37' C38' 104.9(11)
C39 C38 C37 106.9(12)
C39' C38' C37' 110.5(13)
C38 C39 C40 106.7(11)
C38' C39' C40' 105.2(12)
O1 C40 C39 108.1(9)
O1' C40' C39' 107.4(9)
O2 C41 C42 105.0(8)
O2' C41' C42' 107.2(11)
C43 C42 C41 110.3(10)
C43' C42' C41' 103.2(13)
C44' C43' C42' 111.1(17)
C44 C43 C42 103.4(9)
O2' C44' C43' 108.6(15)
O2 C44 C43 110.7(10)
C48 O3 C45 110.2(6)
C48 O3 Li1 122.2(6)
C45 O3 Li1 124.3(6)
O3 C45 C46 107.3(8)
C45 C46 C47 106.2(8)
C48 C47 C46 105.5(8)
O3 C48 C47 108.2(7)
C37 O1 C40 105.0(7)
C37 O1 Li1 124.7(7)
C40 O1 Li1 130.3(7)
C37' O1' C40' 108.5(8)
C37' O1' Li1' 127.4(9)
C40' O1' Li1' 124.0(8)
C44 O2 C41 106.4(7)
C44 O2 Li1 125.2(7)
C41 O2 Li1 128.3(6)
C44' O2' C41' 108.8(10)
C44' O2' Li1' 122.7(9)
C41' O2' Li1' 128.3(10)
C45' O3' C48' 94.2(12)
C45' O3' Li1' 133.6(11)
C48' O3' Li1' 132.0(13)
O3' C45' C46' 106.9(10)
C47' C46' C45' 95.7(11)
C48' C47' C46' 96.3(13)
O3' C48' C47' 90.2(11)
O3' Li1' O1' 116.6(9)
O3' Li1' O2' 107.5(8)
O1' Li1' O2' 103.7(8)
O3' Li1' Cl1' 103.3(7)
O1' Li1' Cl1' 110.1(7)
O2' Li1' Cl1' 116.1(7)
O2 Li1 O1 114.6(7)
O2 Li1 O3 106.7(6)
O1 Li1 O3 103.2(6)
O2 Li1 Cl1 118.0(6)
O1 Li1 Cl1 108.3(5)
O3 Li1 Cl1 104.4(5)

loop_
_geom_bond_atom_site_label_1
_geom_bond_atom_site_label_2
_geom_bond_distance
Co1 N2 1.917(4)
Co1 N1 1.926(5)
Co1 Cl1 2.2647(17)
Co1 F1 2.354(3)
Co1' N1' 1.917(5)
Co1' N2' 1.929(5)
Co1' Cl1' 2.2455(19)
Cl1 Li1 2.382(11)
Cl1' Li1' 2.351(15)
F1 C14 1.359(6)
F1' C14' 1.386(8)
F2 C15 1.331(7)
F2' C15' 1.335(10)
F3 C16 1.370(7)
F3' C16' 1.357(10)
F4 C17 1.345(8)
F4' C17' 1.351(9)
F5' C18' 1.345(8)
F5 C18 1.339(7)
F6' C31' 1.363(7)
F6 C32 1.341(7)
F7' C32' 1.327(8)
F7 C33 1.346(8)
F8 C34 1.357(8)
F8' C33' 1.366(8)
F9' C34' 1.348(8)
F9 C35 1.324(8)
F10 C36 1.360(6)
F10' C35' 1.344(7)
N1' C13' 1.354(8)
N1' C1' 1.458(8)
N1 C13 1.375(6)
N1 C1 1.431(7)
N2 C31 1.379(6)
N2 C19 1.440(7)
N2' C36' 1.377(7)
N2' C19' 1.430(7)
C1' C2' 1.381(10)
C1' C6' 1.387(10)
C1 C6 1.399(8)
C1 C2 1.403(8)
C2 C3 1.395(8)
C2 C10 1.521(8)
C2' C3' 1.385(10)
C2' C10' 1.522(10)
C3 C4 1.364(10)
C3' C4' 1.332(14)
C4 C5 1.372(10)
C4' C5' 1.362(15)
C5 C6 1.395(9)
C5' C6' 1.435(13)
C6 C7 1.517(9)
C6' C7' 1.500(12)
C7' C8' 1.565(11)
C7' C9' 1.571(12)
C7 C8 1.537(9)
C7 C9 1.556(8)
C10' C12' 1.519(10)
C10' C11' 1.550(10)
C10 C12 1.509(8)
C10 C11 1.562(9)
C13' C14' 1.411(10)
C13' C18' 1.424(9)
C13 C14 1.386(8)
C13 C18 1.423(8)
C14 C15 1.393(8)
C14' C15' 1.357(11)
C15 C16 1.364(9)
C15' C16' 1.379(12)
C16 C17 1.333(10)
C16' C17' 1.360(12)
C17' C18' 1.369(10)
C17 C18 1.393(8)
C19 C24 1.397(9)
C19 C20 1.397(9)
C19' C20' 1.402(8)
C19' C24' 1.402(8)
C20 C21 1.395(9)
C20 C28 1.535(10)
C20' C21' 1.380(10)
C20' C28' 1.508(10)
C21 C22 1.363(11)
C21' C22' 1.390(11)
C22' C23' 1.345(10)
C22 C23 1.339(11)
C23' C24' 1.400(9)
C23 C24 1.418(9)
C24' C25' 1.503(8)
C24 C25 1.502(10)
C25' C26' 1.499(10)
C25' C27' 1.538(10)
C25 C27 1.503(10)
C25 C26 1.542(10)
C28 C29 1.518(10)
C28 C30 1.530(10)
C28' C30' 1.546(10)
C28' C29' 1.551(10)
C31 C36 1.390(8)
C31 C32 1.411(8)
C31' C32' 1.364(9)
C31' C36' 1.378(8)
C32 C33 1.363(9)
C32' C33' 1.379(11)
C33' C34' 1.373(11)
C33 C34 1.367(11)
C34' C35' 1.363(10)
C34 C35 1.363(11)
C35 C36 1.388(9)
C35' C36' 1.409(9)
C37 O1 1.397(11)
C37 C38 1.453(15)
C37' O1' 1.411(12)
C37' C38' 1.418(16)
C38 C39 1.363(15)
C38' C39' 1.378(15)
C39 C40 1.452(13)
C39' C40' 1.451(13)
C40 O1 1.423(9)
C40' O1' 1.413(10)
C41 O2 1.403(9)
C41 C42 1.442(12)
C41' O2' 1.392(13)
C41' C42' 1.426(17)
C42 C43 1.414(14)
C42' C43' 1.396(18)
C43' C44' 1.342(19)
C43 C44 1.400(15)
C44' O2' 1.327(15)
C44 O2 1.398(10)
O3 C48 1.402(8)
O3 C45 1.419(8)
O3 Li1 1.958(13)
C45 C46 1.463(10)
C46 C47 1.487(10)
C47 C48 1.451(10)
O1 Li1 1.937(14)
O1' Li1' 1.908(16)
O2 Li1 1.883(14)
O2' Li1' 1.930(17)
O3' C45' 1.410(8)
O3' C48' 1.439(9)
O3' Li1' 1.873(17)
C45' C46' 1.524(9)
C46' C47' 1.520(9)
C47' C48' 1.514(9)
